data_1504710
loop_
_publ_author_name
'Zhang, En-Xuan'
'Wang, De-Xian'
'Zheng, Qi-Yu'
'Wang, Mei-Xiang'

_publ_section_title
;
 Synthesis of large macrocyclic azacalix[n]pyridines (n = 6 - 9) and their
 complexation with fullerenes C(60) and C(70).
;
_journal_issue 12
_journal_name_full 'Organic letters'
_journal_page_first 2565
_journal_page_last 2568
_journal_paper_doi 10.1021/ol800840m
_journal_volume 10
_journal_year 2008
_chemical_formula_moiety 'C28 H28 N9.33'
_chemical_formula_sum 'C28 H28 N9.33'
_chemical_formula_weight 495.26
_chemical_name_systematic
;

 ?

;
_space_group_IT_number 60
_symmetry_cell_setting orthorhombic
_symmetry_space_group_name_Hall '-P 2n 2ab'
_symmetry_space_group_name_H-M 'P b c n'
_atom_sites_solution_hydrogens geom
_atom_sites_solution_primary direct
_atom_sites_solution_secondary difmap
_audit_creation_method SHELXL-97
_cell_angle_alpha 90.00
_cell_angle_beta 90.00
_cell_angle_gamma 90.00
_cell_formula_units_Z 6
_cell_length_a 27.601(6)
_cell_length_b 15.053(3)
_cell_length_c 9.1793(18)
_cell_measurement_temperature 293(2)
_cell_volume 3813.8(14)
_computing_structure_refinement 'SHELXL-97 (Sheldrick, 1997)'
_diffrn_ambient_temperature 293(2)
_diffrn_measured_fraction_theta_full 1.000
_diffrn_measured_fraction_theta_max 1.000
_diffrn_radiation_monochromator graphite
_diffrn_radiation_source 'fine-focus sealed tube'
_diffrn_radiation_type MoK\a
_diffrn_radiation_wavelength 0.71073
_diffrn_reflns_av_R_equivalents 0.0241
_diffrn_reflns_av_sigmaI/netI 0.0626
_diffrn_reflns_limit_h_max 34
_diffrn_reflns_limit_h_min -33
_diffrn_reflns_limit_k_max 18
_diffrn_reflns_limit_k_min -18
_diffrn_reflns_limit_l_max 11
_diffrn_reflns_limit_l_min -11
_diffrn_reflns_number 7012
_diffrn_reflns_theta_full 26.00
_diffrn_reflns_theta_max 26.00
_diffrn_reflns_theta_min 1.54
_exptl_absorpt_coefficient_mu 0.082
_exptl_absorpt_correction_T_max 0.9805
_exptl_absorpt_correction_T_min 0.9694
_exptl_absorpt_correction_type multi-scan
_exptl_absorpt_process_details 'ABSCOR by T.Higashi    8 March, 1995'
_exptl_crystal_density_diffrn 1.294
_exptl_crystal_density_method 'not measured'
_exptl_crystal_F_000 1568
_exptl_crystal_size_max 0.38
_exptl_crystal_size_mid 0.32
_exptl_crystal_size_min 0.24
_refine_diff_density_max 0.861
_refine_diff_density_min -0.530
_refine_diff_density_rms 0.057
_refine_ls_extinction_method none
_refine_ls_goodness_of_fit_ref 1.045
_refine_ls_hydrogen_treatment constr
_refine_ls_matrix_type full
_refine_ls_number_parameters 255
_refine_ls_number_reflns 3759
_refine_ls_number_restraints 18
_refine_ls_restrained_S_all 1.063
_refine_ls_R_factor_all 0.1327
_refine_ls_R_factor_gt 0.0761
_refine_ls_shift/su_max 0.004
_refine_ls_shift/su_mean 0.001
_refine_ls_structure_factor_coef Fsqd
_refine_ls_weighting_details 'calc w=1/[\s^2^(Fo^2^)+(0.1328P)^2^+0.0000P] where P=(Fo^2^+2Fc^2^)/3'
_refine_ls_weighting_scheme calc
_refine_ls_wR_factor_gt 0.2093
_refine_ls_wR_factor_ref 0.2369
_reflns_number_gt 2261
_reflns_number_total 3759
_reflns_threshold_expression >2sigma(I)
_cod_data_source_file ol800840m-file003.cif
_cod_data_source_block 2117
_cod_original_cell_volume 3813.9(13)
_cod_original_sg_symbol_H-M Pbcn
_cod_database_code 1504710

loop_
_symmetry_equiv_pos_as_xyz
'x, y, z'
'-x+1/2, -y+1/2, z+1/2'
'-x, y, -z+1/2'
'x+1/2, -y+1/2, -z'
'-x, -y, -z'
'x-1/2, y-1/2, -z-1/2'
'x, -y, z-1/2'
'-x-1/2, y-1/2, z'

loop_
_atom_site_label
_atom_site_type_symbol
_atom_site_fract_x
_atom_site_fract_y
_atom_site_fract_z
_atom_site_U_iso_or_equiv
_atom_site_adp_type
_atom_site_occupancy
_atom_site_symmetry_multiplicity
_atom_site_calc_flag
_atom_site_refinement_flags
N2 N 0.41807(12) 0.54613(18) 0.2631(4) 0.0504(8) Uani 1 1 d .
N3 N 0.33633(11) 0.5145(2) 0.2760(3) 0.0511(8) Uani 1 1 d .
N4 N 0.32065(11) 0.36746(19) 0.2161(3) 0.0417(7) Uani 1 1 d .
N5 N 0.29945(11) 0.22513(19) 0.1400(3) 0.0456(8) Uani 1 1 d .
N6 N 0.36251(10) 0.12119(18) 0.1260(3) 0.0372(7) Uani 1 1 d .
N7 N 0.42845(11) 0.02250(17) 0.1226(3) 0.0430(8) Uani 1 1 d .
N8 N 0.5000 0.0325(2) 0.2500 0.0405(10) Uani 1 2 d S
C1 C 0.5000 0.4570(7) 0.2500 0.132(4) Uani 1 2 d SU
H1A H 0.4681 0.4358 0.2728 0.198 Uiso 0.50 1 calc PR
H1B H 0.5225 0.4358 0.3217 0.198 Uiso 0.50 1 calc PR
H1C H 0.5094 0.4358 0.1555 0.198 Uiso 0.50 1 calc PR
C21 C 0.46198(14) 0.1690(2) 0.1857(4) 0.0497(10) Uani 1 1 d .
H21A H 0.4364 0.1996 0.1427 0.060 Uiso 1 1 calc R
C2 C 0.45622(15) 0.5987(3) 0.2804(5) 0.0610(12) Uani 1 1 d .
N1 N 0.5000 0.5570(4) 0.2500 0.0901(19) Uani 1 2 d SU
C3 C 0.45153(18) 0.6861(3) 0.3307(5) 0.0639(12) Uani 1 1 d .
H3A H 0.4785 0.7219 0.3467 0.077 Uiso 1 1 calc R
C4 C 0.40560(18) 0.7164(3) 0.3552(5) 0.0629(12) Uani 1 1 d .
H4A H 0.4012 0.7750 0.3849 0.075 Uiso 1 1 calc R
C5 C 0.36607(18) 0.6630(3) 0.3374(5) 0.0620(12) Uani 1 1 d .
H5A H 0.3349 0.6842 0.3533 0.074 Uiso 1 1 calc R
C6 C 0.37433(14) 0.5760(2) 0.2946(4) 0.0442(9) Uani 1 1 d .
C7 C 0.29071(17) 0.5435(3) 0.2201(7) 0.0888(18) Uani 1 1 d U
H7A H 0.2909 0.6071 0.2105 0.133 Uiso 1 1 calc R
H7B H 0.2653 0.5261 0.2857 0.133 Uiso 1 1 calc R
H7C H 0.2852 0.5170 0.1264 0.133 Uiso 1 1 calc R
C8 C 0.34483(14) 0.4237(2) 0.3007(4) 0.0432(9) Uani 1 1 d .
C9 C 0.32604(13) 0.2800(2) 0.2389(4) 0.0416(8) Uani 1 1 d .
C10 C 0.35328(14) 0.2464(3) 0.3511(3) 0.0478(9) Uani 1 1 d .
H10A H 0.3550 0.1855 0.3678 0.057 Uiso 1 1 calc R
C12 C 0.37467(16) 0.3951(2) 0.4137(4) 0.0519(10) Uani 1 1 d .
H12A H 0.3917 0.4355 0.4706 0.062 Uiso 1 1 calc R
C13 C 0.25553(15) 0.2636(3) 0.0773(5) 0.0573(11) Uani 1 1 d .
H13A H 0.2451 0.3127 0.1360 0.086 Uiso 1 1 calc R
H13B H 0.2305 0.2194 0.0745 0.086 Uiso 1 1 calc R
H13C H 0.2622 0.2839 -0.0198 0.086 Uiso 1 1 calc R
C14 C 0.32097(13) 0.1520(2) 0.0705(4) 0.0400(8) Uani 1 1 d .
C15 C 0.29939(15) 0.1141(3) -0.0522(4) 0.0585(11) Uani 1 1 d .
H15A H 0.2698 0.1345 -0.0877 0.070 Uiso 1 1 calc R
C16 C 0.32382(17) 0.0453(3) -0.1184(5) 0.0678(13) Uani 1 1 d .
H16A H 0.3106 0.0191 -0.2012 0.081 Uiso 1 1 calc R
C17 C 0.36704(15) 0.0143(3) -0.0657(4) 0.0559(11) Uani 1 1 d .
H17A H 0.3836 -0.0315 -0.1120 0.067 Uiso 1 1 calc R
C18 C 0.38533(13) 0.0542(2) 0.0602(3) 0.0385(8) Uani 1 1 d .
C19 C 0.43848(17) -0.0731(2) 0.1093(5) 0.0589(11) Uani 1 1 d .
H19A H 0.4687 -0.0866 0.1564 0.088 Uiso 1 1 calc R
H19B H 0.4405 -0.0889 0.0082 0.088 Uiso 1 1 calc R
H19C H 0.4129 -0.1062 0.1547 0.088 Uiso 1 1 calc R
C20 C 0.46340(12) 0.0766(2) 0.1877(4) 0.0373(8) Uani 1 1 d .
C11 C 0.37818(16) 0.3057(3) 0.4384(4) 0.0530(10) Uani 1 1 d .
H11A H 0.3974 0.2848 0.5143 0.064 Uiso 1 1 calc R
C22 C 0.5000 0.2133(3) 0.2500 0.0606(16) Uani 1 2 d S
H22 H 0.5000 0.2750 0.2500 0.073 Uiso 1 2 calc SR

loop_
_atom_site_aniso_label
_atom_site_aniso_U_11
_atom_site_aniso_U_22
_atom_site_aniso_U_33
_atom_site_aniso_U_23
_atom_site_aniso_U_13
_atom_site_aniso_U_12
N2 0.0435(19) 0.0345(15) 0.073(2) -0.0030(14) 0.0027(17) 0.0008(15)
N3 0.0419(19) 0.0473(18) 0.064(2) 0.0043(15) 0.0034(16) 0.0074(15)
N4 0.0345(17) 0.0453(17) 0.0454(16) 0.0071(13) 0.0027(13) 0.0040(14)
N5 0.0327(17) 0.0514(18) 0.0525(17) 0.0015(14) -0.0060(15) 0.0006(14)
N6 0.0354(17) 0.0393(15) 0.0368(14) -0.0005(11) -0.0017(13) -0.0060(13)
N7 0.0462(19) 0.0314(15) 0.0513(17) -0.0049(12) -0.0055(15) -0.0027(14)
N8 0.037(2) 0.033(2) 0.052(2) 0.000 0.003(2) 0.000
C1 0.123(5) 0.117(5) 0.156(5) 0.000 0.006(4) 0.000
C21 0.038(2) 0.0374(19) 0.073(2) 0.0049(17) -0.015(2) -0.0003(17)
C2 0.043(2) 0.043(2) 0.098(3) 0.000(2) -0.006(2) 0.004(2)
N1 0.084(3) 0.081(2) 0.105(2) 0.000 0.0024(18) 0.000
C3 0.064(3) 0.050(2) 0.078(3) -0.006(2) -0.012(2) -0.007(2)
C4 0.082(4) 0.041(2) 0.065(3) -0.0177(18) 0.012(2) 0.001(2)
C5 0.065(3) 0.056(2) 0.065(3) -0.0156(19) 0.025(2) 0.007(2)
C6 0.047(2) 0.047(2) 0.0393(18) -0.0003(15) 0.0055(17) 0.0034(18)
C7 0.051(3) 0.061(3) 0.155(5) 0.025(3) -0.016(3) 0.002(2)
C8 0.041(2) 0.045(2) 0.0432(18) 0.0002(15) 0.0106(17) 0.0042(17)
C9 0.035(2) 0.049(2) 0.0404(17) 0.0002(15) 0.0074(16) 0.0016(17)
C10 0.057(3) 0.049(2) 0.0374(17) 0.0049(15) -0.0007(18) 0.007(2)
C12 0.067(3) 0.051(2) 0.0374(18) -0.0031(15) -0.0048(18) 0.001(2)
C13 0.039(2) 0.065(3) 0.068(2) 0.009(2) -0.010(2) -0.001(2)
C14 0.034(2) 0.0455(19) 0.0405(17) 0.0042(14) -0.0015(16) -0.0104(16)
C15 0.041(2) 0.081(3) 0.054(2) -0.007(2) -0.009(2) -0.003(2)
C16 0.054(3) 0.093(3) 0.056(2) -0.027(2) -0.016(2) -0.008(3)
C17 0.049(2) 0.067(3) 0.051(2) -0.0219(19) 0.000(2) -0.009(2)
C18 0.037(2) 0.0399(18) 0.0386(17) 0.0022(14) -0.0009(16) -0.0117(16)
C19 0.065(3) 0.036(2) 0.076(3) -0.0099(18) -0.009(2) -0.001(2)
C20 0.036(2) 0.0341(18) 0.0423(17) 0.0011(13) -0.0002(15) -0.0042(16)
C11 0.064(3) 0.061(2) 0.0338(17) 0.0034(16) -0.0063(18) 0.011(2)
C22 0.043(3) 0.030(3) 0.109(5) 0.000 -0.017(3) 0.000

loop_
_atom_type_symbol
_atom_type_description
_atom_type_scat_dispersion_real
_atom_type_scat_dispersion_imag
_atom_type_scat_source
C C 0.0033 0.0016 'International Tables Vol C Tables 4.2.6.8 and 6.1.1.4'
H H 0.0000 0.0000 'International Tables Vol C Tables 4.2.6.8 and 6.1.1.4'
N N 0.0061 0.0033 'International Tables Vol C Tables 4.2.6.8 and 6.1.1.4'

loop_
_geom_angle_atom_site_label_1
_geom_angle_atom_site_label_2
_geom_angle_atom_site_label_3
_geom_angle
_geom_angle_site_symmetry_1
_geom_angle_site_symmetry_3
C6 N2 C2 119.7(3) . .
C8 N3 C6 119.7(3) . .
C8 N3 C7 120.2(3) . .
C6 N3 C7 119.9(3) . .
C8 N4 C9 118.6(3) . .
C14 N5 C9 121.6(3) . .
C14 N5 C13 118.8(3) . .
C9 N5 C13 116.6(3) . .
C18 N6 C14 119.7(3) . .
C20 N7 C18 124.2(3) . .
C20 N7 C19 118.4(3) . .
C18 N7 C19 117.3(3) . .
C20 N8 C20 120.5(4) . 3_655
N1 C1 H1A 109.5 . .
N1 C1 H1B 109.5 . .
H1A C1 H1B 109.5 . .
N1 C1 H1C 109.5 . .
H1A C1 H1C 109.5 . .
H1B C1 H1C 109.5 . .
C22 C21 C20 117.2(4) . .
C22 C21 H21A 121.4 . .
C20 C21 H21A 121.4 . .
N2 C2 N1 113.3(4) . .
N2 C2 C3 121.8(4) . .
N1 C2 C3 124.8(4) . .
C2 N1 C2 126.3(6) . 3_655
C2 N1 C1 116.9(3) . .
C2 N1 C1 116.9(3) 3_655 .
C4 C3 C2 117.0(4) . .
C4 C3 H3A 121.5 . .
C2 C3 H3A 121.5 . .
C5 C4 C3 121.7(4) . .
C5 C4 H4A 119.2 . .
C3 C4 H4A 119.2 . .
C4 C5 C6 117.3(4) . .
C4 C5 H5A 121.3 . .
C6 C5 H5A 121.3 . .
N2 C6 C5 122.3(4) . .
N2 C6 N3 115.5(3) . .
C5 C6 N3 122.2(4) . .
N3 C7 H7A 109.5 . .
N3 C7 H7B 109.5 . .
H7A C7 H7B 109.5 . .
N3 C7 H7C 109.5 . .
H7A C7 H7C 109.5 . .
H7B C7 H7C 109.5 . .
N4 C8 C12 122.3(3) . .
N4 C8 N3 116.2(3) . .
C12 C8 N3 121.3(3) . .
N4 C9 C10 122.7(3) . .
N4 C9 N5 114.3(3) . .
C10 C9 N5 123.0(3) . .
C9 C10 C11 117.9(3) . .
C9 C10 H10A 121.0 . .
C11 C10 H10A 121.0 . .
C11 C12 C8 118.0(4) . .
C11 C12 H12A 121.0 . .
C8 C12 H12A 121.0 . .
N5 C13 H13A 109.5 . .
N5 C13 H13B 109.5 . .
H13A C13 H13B 109.5 . .
N5 C13 H13C 109.5 . .
H13A C13 H13C 109.5 . .
H13B C13 H13C 109.5 . .
N6 C14 C15 122.1(3) . .
N6 C14 N5 117.5(3) . .
C15 C14 N5 120.4(3) . .
C16 C15 C14 117.0(4) . .
C16 C15 H15A 121.5 . .
C14 C15 H15A 121.5 . .
C17 C16 C15 121.7(4) . .
C17 C16 H16A 119.1 . .
C15 C16 H16A 119.1 . .
C16 C17 C18 117.5(4) . .
C16 C17 H17A 121.3 . .
C18 C17 H17A 121.3 . .
N6 C18 C17 121.9(3) . .
N6 C18 N7 118.2(3) . .
C17 C18 N7 119.9(3) . .
N7 C19 H19A 109.5 . .
N7 C19 H19B 109.5 . .
H19A C19 H19B 109.5 . .
N7 C19 H19C 109.5 . .
H19A C19 H19C 109.5 . .
H19B C19 H19C 109.5 . .
N8 C20 C21 121.5(3) . .
N8 C20 N7 114.5(3) . .
C21 C20 N7 123.9(3) . .
C12 C11 C10 120.3(3) . .
C12 C11 H11A 119.9 . .
C10 C11 H11A 119.9 . .
C21 C22 C21 122.1(5) . 3_655
C21 C22 H22 118.9 . .
C21 C22 H22 118.9 3_655 .

loop_
_geom_bond_atom_site_label_1
_geom_bond_atom_site_label_2
_geom_bond_distance
_geom_bond_site_symmetry_2
N2 C6 1.320(5) .
N2 C2 1.327(5) .
N3 C8 1.404(5) .
N3 C6 1.410(5) .
N3 C7 1.429(5) .
N4 C8 1.329(5) .
N4 C9 1.341(4) .
N5 C14 1.405(5) .
N5 C9 1.430(4) .
N5 C13 1.461(5) .
N6 C18 1.334(4) .
N6 C14 1.337(4) .
N7 C20 1.397(4) .
N7 C18 1.404(4) .
N7 C19 1.471(4) .
N8 C20 1.337(4) .
N8 C20 1.337(4) 3_655
C1 N1 1.505(10) .
C1 H1A 0.9600 .
C1 H1B 0.9600 .
C1 H1C 0.9600 .
C21 C22 1.376(4) .
C21 C20 1.392(5) .
C21 H21A 0.9300 .
C2 N1 1.390(5) .
C2 C3 1.400(6) .
N1 C2 1.390(5) 3_655
C3 C4 1.366(6) .
C3 H3A 0.9300 .
C4 C5 1.365(6) .
C4 H4A 0.9300 .
C5 C6 1.387(5) .
C5 H5A 0.9300 .
C7 H7A 0.9600 .
C7 H7B 0.9600 .
C7 H7C 0.9600 .
C8 C12 1.393(5) .
C9 C10 1.371(5) .
C10 C11 1.384(5) .
C10 H10A 0.9300 .
C12 C11 1.368(5) .
C12 H12A 0.9300 .
C13 H13A 0.9600 .
C13 H13B 0.9600 .
C13 H13C 0.9600 .
C14 C15 1.396(5) .
C15 C16 1.378(6) .
C15 H15A 0.9300 .
C16 C17 1.369(6) .
C16 H16A 0.9300 .
C17 C18 1.397(5) .
C17 H17A 0.9300 .
C19 H19A 0.9600 .
C19 H19B 0.9600 .
C19 H19C 0.9600 .
C11 H11A 0.9300 .
C22 C21 1.376(4) 3_655
C22 H22 0.9300 .
